data_4313059
loop_
_publ_author_name
'Ok-Sang Jung'
'Yun Ju Kim'
'Young-A Lee'
'Ki-Min Park'
'Shim Sung Lee'

_publ_section_title
;
 Subtle Role of Polyatomic Anions in Molecular Construction: Structures
 and Properties of AgX Bearing 2,4'-Thiobis(pyridine) (X-= NO3-, BF4-,
 ClO4-, PF6-, CF3CO2-, and CF3SO3-)
;
_journal_name_full 'Inorganic Chemistry'
_journal_page_first 844
_journal_page_last 850
_journal_paper_doi 10.1021/ic025935q
_journal_volume 42
_journal_year 2003
_chemical_formula_sum 'C10 H8 Ag N3 O3 S'
_chemical_formula_weight 358.12
_chemical_name_systematic
; 
 ? 
;
_space_group_IT_number 60
_symmetry_cell_setting orthorhombic
_symmetry_space_group_name_Hall '-P 2n 2ab'
_symmetry_space_group_name_H-M 'P b c n'
_atom_sites_solution_hydrogens geom
_atom_sites_solution_primary direct
_atom_sites_solution_secondary difmap
_audit_creation_method SHELXL-97
_cell_angle_alpha 90.00
_cell_angle_beta 90.00
_cell_angle_gamma 90.00
_cell_formula_units_Z 8
_cell_length_a 13.498(2)
_cell_length_b 22.420(4)
_cell_length_c 7.9943(13)
_cell_measurement_temperature 298(2)
_cell_volume 2419.3(7)
_computing_cell_refinement 'Bruker SMART'
_computing_data_collection 'Bruker SMART'
_computing_data_reduction 'Bruker SHELXTL'
_computing_molecular_graphics 'Bruker SHELXTL'
_computing_publication_material 'Bruker SHELXTL'
_computing_structure_refinement 'SHELXL-97 (Sheldrick, 1997)'
_computing_structure_solution 'SHELXS-97 (Sheldrick, 1990)'
_diffrn_ambient_temperature 298(2)
_diffrn_measured_fraction_theta_full 0.974
_diffrn_measured_fraction_theta_max 0.974
_diffrn_measurement_device_type 'CCD area detector'
_diffrn_measurement_method 'phi and omega scans'
_diffrn_radiation_monochromator graphite
_diffrn_radiation_source 'fine-focus sealed tube'
_diffrn_radiation_type MoK\a
_diffrn_radiation_wavelength 0.71073
_diffrn_reflns_av_R_equivalents 0.1110
_diffrn_reflns_av_sigmaI/netI 0.0584
_diffrn_reflns_limit_h_max 11
_diffrn_reflns_limit_h_min -17
_diffrn_reflns_limit_k_max 28
_diffrn_reflns_limit_k_min -29
_diffrn_reflns_limit_l_max 10
_diffrn_reflns_limit_l_min -10
_diffrn_reflns_number 14161
_diffrn_reflns_theta_full 28.43
_diffrn_reflns_theta_max 28.43
_diffrn_reflns_theta_min 1.76
_exptl_absorpt_coefficient_mu 1.841
_exptl_absorpt_correction_type none
_exptl_crystal_colour yellow
_exptl_crystal_density_diffrn 1.966
_exptl_crystal_density_method 'not measured'
_exptl_crystal_description block
_exptl_crystal_F_000 1408
_exptl_crystal_size_max 0.6
_exptl_crystal_size_mid 0.6
_exptl_crystal_size_min 0.4
_refine_diff_density_max 1.030
_refine_diff_density_min -1.369
_refine_diff_density_rms 0.272
_refine_ls_extinction_method none
_refine_ls_goodness_of_fit_ref 1.198
_refine_ls_hydrogen_treatment mixed
_refine_ls_matrix_type full
_refine_ls_number_parameters 169
_refine_ls_number_reflns 2972
_refine_ls_number_restraints 0
_refine_ls_restrained_S_all 1.198
_refine_ls_R_factor_all 0.1177
_refine_ls_R_factor_gt 0.0931
_refine_ls_shift/su_max 0.000
_refine_ls_shift/su_mean 0.000
_refine_ls_structure_factor_coef Fsqd
_refine_ls_weighting_details 'calc w=1/[\s^2^(Fo^2^)+(0.0912P)^2^+22.2870P] where P=(Fo^2^+2Fc^2^)/3'
_refine_ls_weighting_scheme calc
_refine_ls_wR_factor_gt 0.2556
_refine_ls_wR_factor_ref 0.2798
_reflns_number_gt 2206
_reflns_number_total 2972
_reflns_threshold_expression >2sigma(I)
_cod_data_source_file ic025935q-3_s2_1.cif
_cod_data_source_block '[Ag(2,4'-Py2S)(NO3)]'
_cod_depositor_comments
;
The following automatic conversions were performed:

'_symmetry_cell_setting' value 'Orthorhombic' changed to
'orthorhombic' according to the built-in table from CIF Core
dictionary named 'cif_core.dic' version 2.4.1 from 2010-06-29.

Automatic conversion script
Id: cif_fix_values 1646 2011-03-28 12:23:43Z adriana 
;
_cod_original_cell_volume 2419.4(7)
_cod_database_code 4313059

loop_
_symmetry_equiv_pos_as_xyz
'x, y, z'
'-x+1/2, -y+1/2, z+1/2'
'-x, y, -z+1/2'
'x+1/2, -y+1/2, -z'
'-x, -y, -z'
'x-1/2, y-1/2, -z-1/2'
'x, -y, z-1/2'
'-x-1/2, y-1/2, z'

loop_
_atom_site_label
_atom_site_type_symbol
_atom_site_fract_x
_atom_site_fract_y
_atom_site_fract_z
_atom_site_U_iso_or_equiv
_atom_site_adp_type
_atom_site_occupancy
_atom_site_symmetry_multiplicity
_atom_site_calc_flag
_atom_site_refinement_flags
_atom_site_disorder_assembly
_atom_site_disorder_group
Ag1 Ag 0.93570(7) 0.38968(4) -0.49540(11) 0.0625(4) Uani 1 1 d . . .
S1 S 0.7935(2) 0.30641(12) -0.2926(4) 0.0601(7) Uani 1 1 d . . .
N1 N 0.7912(6) 0.4174(3) -0.3959(10) 0.0496(19) Uani 1 1 d . . .
N2 N 0.5512(7) 0.1768(4) -0.4434(11) 0.053(2) Uani 1 1 d . . .
C1 C 0.7618(7) 0.4747(4) -0.3966(12) 0.049(2) Uani 1 1 d . . .
H1 H 0.7989 0.5035 -0.4597 0.059 Uiso 1 1 calc R . .
C2 C 0.6785(9) 0.4932(6) -0.3075(15) 0.067(3) Uani 1 1 d . . .
H2 H 0.6558 0.5337 -0.3160 0.080 Uiso 1 1 calc R . .
C3 C 0.6301(10) 0.4542(7) -0.2099(15) 0.073(4) Uani 1 1 d . . .
H3 H 0.5738 0.4671 -0.1460 0.087 Uiso 1 1 calc R . .
C4 C 0.6616(9) 0.3950(5) -0.2011(14) 0.063(3) Uani 1 1 d . . .
H4 H 0.6290 0.3667 -0.1296 0.076 Uiso 1 1 calc R . .
C5 C 0.7408(7) 0.3786(4) -0.2983(12) 0.048(2) Uani 1 1 d . . .
C6 C 0.6926(7) 0.2589(4) -0.3500(11) 0.0418(19) Uani 1 1 d . . .
C7 C 0.6078(8) 0.2771(4) -0.4264(13) 0.051(2) Uani 1 1 d . . .
H7 H 0.5972 0.3185 -0.4514 0.061 Uiso 1 1 calc R . .
C8 C 0.5383(8) 0.2356(4) -0.4669(12) 0.048(2) Uani 1 1 d . . .
H8 H 0.4769 0.2490 -0.5146 0.058 Uiso 1 1 calc R . .
C9 C 0.6360(8) 0.1598(4) -0.3738(13) 0.051(2) Uani 1 1 d . . .
H9 H 0.6466 0.1179 -0.3570 0.061 Uiso 1 1 calc R . .
C10 C 0.7095(8) 0.1985(4) -0.3243(12) 0.050(2) Uani 1 1 d . . .
H10 H 0.7697 0.1844 -0.2742 0.060 Uiso 1 1 calc R . .
N3 N 1.0000 0.5037(5) -0.7500 0.057(3) Uani 1 2 d S . .
O1 O 1.0000 0.4484(5) -0.7500 0.100(6) Uani 1 2 d S . .
O2 O 0.9474(6) 0.5310(4) -0.6506(12) 0.073(2) Uani 1 1 d . . .
N4 N 0.5000 0.3768(6) -0.7500 0.066(4) Uani 1 2 d S . .
O3 O 0.5684(12) 0.3537(9) -0.819(2) 0.120(6) Uani 0.75 1 d P . .
O4 O 0.467(2) 0.4025(8) -0.882(2) 0.148(8) Uani 0.75 1 d P . .

loop_
_atom_site_aniso_label
_atom_site_aniso_U_11
_atom_site_aniso_U_22
_atom_site_aniso_U_33
_atom_site_aniso_U_23
_atom_site_aniso_U_13
_atom_site_aniso_U_12
Ag1 0.0619(6) 0.0520(5) 0.0737(6) -0.0137(4) -0.0006(4) 0.0087(3)
S1 0.0570(15) 0.0515(13) 0.0720(18) 0.0040(12) -0.0185(13) -0.0053(12)
N1 0.058(5) 0.044(4) 0.047(4) -0.005(3) -0.012(4) 0.001(4)
N2 0.064(5) 0.042(4) 0.053(4) -0.003(4) 0.010(4) -0.009(4)
C1 0.049(5) 0.049(5) 0.050(5) -0.003(4) -0.012(4) 0.007(4)
C2 0.075(8) 0.069(7) 0.057(6) -0.018(5) -0.018(6) 0.022(6)
C3 0.060(7) 0.105(10) 0.053(6) -0.034(7) -0.007(6) 0.009(7)
C4 0.063(7) 0.074(7) 0.053(6) -0.007(5) 0.003(5) -0.006(6)
C5 0.048(5) 0.049(5) 0.048(5) -0.013(4) -0.013(4) 0.000(4)
C6 0.048(5) 0.047(5) 0.031(4) 0.001(3) 0.004(3) -0.003(4)
C7 0.061(6) 0.038(4) 0.054(5) -0.001(4) -0.006(5) 0.003(4)
C8 0.050(5) 0.050(5) 0.045(5) 0.003(4) -0.001(4) -0.001(4)
C9 0.057(6) 0.041(5) 0.054(5) 0.004(4) 0.005(5) 0.000(4)
C10 0.050(5) 0.057(5) 0.043(5) 0.014(4) -0.006(4) 0.002(4)
N3 0.077(8) 0.036(5) 0.058(7) 0.000 -0.034(7) 0.000
O1 0.218(18) 0.037(5) 0.046(6) 0.000 -0.007(9) 0.000
O2 0.074(5) 0.064(5) 0.082(6) -0.006(4) -0.011(5) 0.013(4)
N4 0.063(8) 0.048(7) 0.086(11) 0.000 0.012(8) 0.000
O3 0.092(11) 0.145(15) 0.123(14) -0.014(11) 0.032(10) 0.023(10)
O4 0.26(3) 0.101(11) 0.079(10) -0.007(9) -0.014(14) -0.018(15)

loop_
_atom_type_symbol
_atom_type_description
_atom_type_scat_dispersion_real
_atom_type_scat_dispersion_imag
_atom_type_scat_source
C C 0.0033 0.0016 'International Tables Vol C Tables 4.2.6.8 and 6.1.1.4'
H H 0.0000 0.0000 'International Tables Vol C Tables 4.2.6.8 and 6.1.1.4'
N N 0.0061 0.0033 'International Tables Vol C Tables 4.2.6.8 and 6.1.1.4'
O O 0.0106 0.0060 'International Tables Vol C Tables 4.2.6.8 and 6.1.1.4'
S S 0.1246 0.1234 'International Tables Vol C Tables 4.2.6.8 and 6.1.1.4'
Ag Ag -0.8971 1.1015 'International Tables Vol C Tables 4.2.6.8 and 6.1.1.4'

loop_
_geom_angle_atom_site_label_1
_geom_angle_atom_site_label_2
_geom_angle_atom_site_label_3
_geom_angle
_geom_angle_site_symmetry_1
_geom_angle_site_symmetry_3
_geom_angle_publ_flag
N1 Ag1 N2 153.8(3) . 4_554 ?
N1 Ag1 O1 116.2(3) . . ?
N2 Ag1 O1 86.1(3) 4_554 . ?
C5 S1 C6 103.4(4) . . ?
C1 N1 C5 117.9(9) . . ?
C1 N1 Ag1 122.1(7) . . ?
C5 N1 Ag1 118.3(6) . . ?
C9 N2 C8 116.9(9) . . ?
C9 N2 Ag1 120.4(6) . 4_454 ?
C8 N2 Ag1 122.6(7) . 4_454 ?
N1 C1 C2 121.3(11) . . ?
C3 C2 C1 119.8(11) . . ?
C2 C3 C4 120.1(12) . . ?
C5 C4 C3 117.6(11) . . ?
N1 C5 C4 123.2(10) . . ?
N1 C5 S1 113.7(7) . . ?
C4 C5 S1 122.9(9) . . ?
C7 C6 C10 119.8(9) . . ?
C7 C6 S1 125.2(7) . . ?
C10 C6 S1 114.7(7) . . ?
C6 C7 C8 118.8(9) . . ?
N2 C8 C7 123.3(10) . . ?
N2 C9 C10 124.1(9) . . ?
C9 C10 C6 117.0(9) . . ?
O2 N3 O2 120.2(12) . 3_753 ?
O2 N3 O1 119.9(6) . . ?
O2 N3 O1 119.9(6) 3_753 . ?
N3 O1 Ag1 120.7(2) . 3_753 ?
N3 O1 Ag1 120.7(2) . . ?
Ag1 O1 Ag1 118.5(4) 3_753 . ?
O3 N4 O3 128(2) 3_653 . ?
O3 N4 O4 107.9(14) 3_653 . ?
O3 N4 O4 94.9(14) . . ?
O3 N4 O4 94.9(14) 3_653 3_653 ?
O3 N4 O4 107.9(14) . 3_653 ?
O4 N4 O4 126.5(19) . 3_653 ?

loop_
_geom_bond_atom_site_label_1
_geom_bond_atom_site_label_2
_geom_bond_distance
_geom_bond_site_symmetry_2
_geom_bond_publ_flag
Ag1 N1 2.197(9) . ?
Ag1 N2 2.213(9) 4_554 ?
Ag1 O1 2.574(5) . ?
S1 C5 1.769(10) . ?
S1 C6 1.789(9) . ?
N1 C1 1.344(12) . ?
N1 C5 1.352(13) . ?
N2 C9 1.328(14) . ?
N2 C8 1.341(12) . ?
N2 Ag1 2.213(8) 4_454 ?
C1 C2 1.394(15) . ?
C2 C3 1.341(19) . ?
C3 C4 1.396(18) . ?
C4 C5 1.372(15) . ?
C6 C7 1.360(13) . ?
C6 C10 1.388(13) . ?
C7 C8 1.361(14) . ?
C9 C10 1.377(14) . ?
N3 O2 1.230(10) . ?
N3 O2 1.230(10) 3_753 ?
N3 O1 1.241(15) . ?
O1 Ag1 2.574(5) 3_753 ?
N4 O3 1.194(15) 3_653 ?
N4 O3 1.194(15) . ?
N4 O4 1.28(2) . ?
N4 O4 1.28(2) 3_653 ?
